data_4111753
loop_
_publ_author_name
'Monika Mazik'
'H\"useyin Cavga'
'Peter G. Jones'

_publ_contact_author
;
        Peter G. Jones
        Institut f\"ur Anorganische und Analytische Chemie
        Technische Universit\"at Braunschweig
        Postfach 3329
        38023 Braunschweig
        Germany
;
_publ_contact_author_email p.jones@tu-bs.de
_publ_contact_author_fax '049 531 391-5387'
_publ_contact_author_phone '049 531 391-5382'
_publ_section_title
;
 Molecular Recognition of Carbohydrates with Artificial Receptors:
 Mimicking the Binding Motifs Found in the Crystal Structures of
 Protein-Carbohydrate Complexes
;
_journal_name_full 'Journal of the American Chemical Society'
_journal_page_first 9045
_journal_page_last 9052
_journal_paper_doi 10.1021/ja043037i
_journal_volume 127
_journal_year 2005
_chemical_formula_sum 'C32 H45 N9 O'
_chemical_formula_weight 571.77
_chemical_name_systematic
;
 ?
;
_space_group_IT_number 2
_symmetry_cell_setting triclinic
_symmetry_space_group_name_Hall '-P 1'
_symmetry_space_group_name_H-M 'P -1'
_atom_sites_solution_hydrogens geom
_atom_sites_solution_primary direct
_atom_sites_solution_secondary difmap
_audit_creation_method SHELXL-97
_cell_angle_alpha 105.375(8)
_cell_angle_beta 95.393(8)
_cell_angle_gamma 92.464(8)
_cell_formula_units_Z 2
_cell_length_a 8.4195(14)
_cell_length_b 13.515(2)
_cell_length_c 14.380(2)
_cell_measurement_reflns_used 5023
_cell_measurement_temperature 133(2)
_cell_measurement_theta_max 30.5
_cell_measurement_theta_min 2.4
_cell_volume 1566.8(4)
_computing_cell_refinement 'Bruker SAINT'
_computing_data_collection 'Bruker SMART'
_computing_data_reduction 'Bruker SAINT'
_computing_molecular_graphics 'Siemens XP'
_computing_publication_material SHELXL-97
_computing_structure_refinement 'SHELXL-97 (Sheldrick, 1997)'
_computing_structure_solution 'SHELXS-97 (Sheldrick, 1990)'
_diffrn_ambient_temperature 133(2)
_diffrn_detector_area_resol_mean 8.192
_diffrn_measured_fraction_theta_full 0.993
_diffrn_measured_fraction_theta_max 0.993
_diffrn_measurement_device_type 'Bruker SMART 1000 CCD'
_diffrn_measurement_method \w-scan
_diffrn_radiation_monochromator graphite
_diffrn_radiation_source 'fine-focus sealed tube'
_diffrn_radiation_type MoK\a
_diffrn_radiation_wavelength 0.71073
_diffrn_reflns_av_R_equivalents 0.0539
_diffrn_reflns_av_sigmaI/netI 0.1089
_diffrn_reflns_limit_h_max 11
_diffrn_reflns_limit_h_min -11
_diffrn_reflns_limit_k_max 18
_diffrn_reflns_limit_k_min -18
_diffrn_reflns_limit_l_max 19
_diffrn_reflns_limit_l_min -19
_diffrn_reflns_number 16141
_diffrn_reflns_theta_full 28.25
_diffrn_reflns_theta_max 28.28
_diffrn_reflns_theta_min 1.48
_exptl_absorpt_coefficient_mu 0.077
_exptl_absorpt_correction_type none
_exptl_crystal_colour colourless
_exptl_crystal_density_diffrn 1.212
_exptl_crystal_description tablet
_exptl_crystal_F_000 616
_exptl_crystal_size_max 0.35
_exptl_crystal_size_mid 0.20
_exptl_crystal_size_min 0.08
_refine_diff_density_max 0.492
_refine_diff_density_min -0.277
_refine_diff_density_rms 0.053
_refine_ls_extinction_method none
_refine_ls_goodness_of_fit_ref 0.890
_refine_ls_hydrogen_treatment
;
 OH free, NH free with SADI, rigid methyls except at C99 (riding) and C26
 (twofold disordered rgid), others riding
;
_refine_ls_matrix_type full
_refine_ls_number_parameters 404
_refine_ls_number_reflns 7721
_refine_ls_number_restraints 372
_refine_ls_restrained_S_all 0.869
_refine_ls_R_factor_all 0.1245
_refine_ls_R_factor_gt 0.0623
_refine_ls_shift/su_max 0.012
_refine_ls_shift/su_mean 0.000
_refine_ls_structure_factor_coef Fsqd
_refine_ls_weighting_details 'calc w=1/[\s^2^(Fo^2^)+(0.0765P)^2^+0.0000P] where P=(Fo^2^+2Fc^2^)/3'
_refine_ls_weighting_scheme calc
_refine_ls_wR_factor_gt 0.1360
_refine_ls_wR_factor_ref 0.1558
_reflns_number_gt 4102
_reflns_number_total 7721
_reflns_threshold_expression >2sigma(I)
_cod_data_source_file ja043037isi20041118_125145_2.cif
_cod_data_source_block conjur
_cod_database_code 4111753

loop_
_symmetry_equiv_pos_as_xyz
'x, y, z'
'-x, -y, -z'

loop_
_atom_site_label
_atom_site_type_symbol
_atom_site_fract_x
_atom_site_fract_y
_atom_site_fract_z
_atom_site_U_iso_or_equiv
_atom_site_adp_type
_atom_site_occupancy
_atom_site_symmetry_multiplicity
_atom_site_calc_flag
_atom_site_refinement_flags
C1 C 0.4493(2) 0.23174(15) 0.61335(15) 0.0202(5) Uani 1 1 d U
C2 C 0.6026(2) 0.21162(15) 0.64886(14) 0.0183(4) Uani 1 1 d U
C3 C 0.6962(2) 0.14533(15) 0.58747(14) 0.0179(4) Uani 1 1 d U
C4 C 0.6385(2) 0.10105(15) 0.49042(14) 0.0167(4) Uani 1 1 d U
C5 C 0.4883(2) 0.12490(15) 0.45324(14) 0.0174(4) Uani 1 1 d U
C6 C 0.3935(2) 0.18800(15) 0.51557(15) 0.0188(4) Uani 1 1 d U
C7 C 0.3430(3) 0.29751(18) 0.67994(17) 0.0325(6) Uani 1 1 d U
H7A H 0.2524 0.2544 0.6891 0.049 Uiso 1 1 calc R
H7B H 0.3033 0.3510 0.6510 0.049 Uiso 1 1 calc R
H7C H 0.4044 0.3298 0.7429 0.049 Uiso 1 1 calc R
C8 C 0.8607(2) 0.12375(17) 0.62775(16) 0.0267(5) Uani 1 1 d U
H8A H 0.9022 0.0672 0.5804 0.040 Uiso 1 1 calc R
H8B H 0.8524 0.1045 0.6883 0.040 Uiso 1 1 calc R
H8C H 0.9334 0.1856 0.6405 0.040 Uiso 1 1 calc R
C9 C 0.4325(3) 0.08385(17) 0.34600(15) 0.0253(5) Uani 1 1 d U
H9A H 0.3803 0.0147 0.3334 0.038 Uiso 1 1 calc R
H9B H 0.5247 0.0809 0.3087 0.038 Uiso 1 1 calc R
H9C H 0.3564 0.1294 0.3265 0.038 Uiso 1 1 calc R
C10 C 0.6658(3) 0.26107(16) 0.75393(14) 0.0248(5) Uani 1 1 d U
H10A H 0.7841 0.2692 0.7600 0.030 Uiso 1 1 calc R
H10B H 0.6255 0.3303 0.7752 0.030 Uiso 1 1 calc R
N11 N 0.6162(2) 0.19889(15) 0.81646(13) 0.0266(4) Uani 1 1 d DU
H011 H 0.546(2) 0.1554(16) 0.7922(16) 0.033(7) Uiso 1 1 d D
C11 C 0.6759(3) 0.21853(17) 0.91047(15) 0.0258(5) Uani 1 1 d U
N12 N 0.6193(2) 0.15463(15) 0.95968(13) 0.0294(5) Uani 1 1 d U
C12 C 0.8474(3) 0.3135(2) 1.03843(17) 0.0367(6) Uani 1 1 d U
N13 N 0.7853(2) 0.29827(14) 0.94513(13) 0.0313(5) Uani 1 1 d U
C13 C 0.8008(3) 0.2498(2) 1.09307(17) 0.0398(6) Uani 1 1 d U
H13 H 0.8482 0.2594 1.1577 0.048 Uiso 1 1 calc R
C14 C 0.6841(3) 0.1718(2) 1.05184(17) 0.0339(6) Uani 1 1 d U
C15 C 0.6237(3) 0.1011(2) 1.10731(19) 0.0490(8) Uani 1 1 d U
H15A H 0.5065 0.0976 1.1010 0.074 Uiso 1 1 calc R
H15B H 0.6652 0.1273 1.1759 0.074 Uiso 1 1 calc R
H15C H 0.6599 0.0322 1.0813 0.074 Uiso 1 1 calc R
C16 C 0.9661(4) 0.4042(2) 1.0785(2) 0.0556(8) Uani 1 1 d U
H16A H 1.0402 0.4072 1.0306 0.083 Uiso 1 1 calc R
H16B H 1.0262 0.3972 1.1380 0.083 Uiso 1 1 calc R
H16C H 0.9096 0.4675 1.0934 0.083 Uiso 1 1 calc R
C20 C 0.7329(2) 0.02705(16) 0.42243(15) 0.0224(5) Uani 1 1 d U
H20A H 0.8024 -0.0090 0.4602 0.027 Uiso 1 1 calc R
H20B H 0.6581 -0.0253 0.3756 0.027 Uiso 1 1 calc R
N21 N 0.8313(2) 0.07981(14) 0.36960(13) 0.0233(4) Uani 1 1 d DU
H021 H 0.872(2) 0.1366(13) 0.3956(15) 0.020(6) Uiso 1 1 d D
C21 C 0.8845(2) 0.03159(16) 0.28405(15) 0.0209(5) Uani 1 1 d U
N22 N 0.8208(2) -0.06418(14) 0.23908(12) 0.0240(4) Uani 1 1 d U
C22 C 1.0507(2) 0.03924(19) 0.16971(15) 0.0290(5) Uani 1 1 d U
N23 N 0.9953(2) 0.08665(14) 0.25288(12) 0.0253(4) Uani 1 1 d U
C23 C 0.9958(3) -0.06056(19) 0.11900(16) 0.0304(5) Uani 1 1 d U
H23 H 1.0381 -0.0943 0.0608 0.037 Uiso 1 1 calc R
C24 C 0.8785(3) -0.10968(18) 0.15484(15) 0.0273(5) Uani 1 1 d U
C25 C 0.8079(3) -0.21612(19) 0.10274(18) 0.0416(6) Uani 1 1 d U
H25A H 0.8526 -0.2655 0.1353 0.062 Uiso 1 1 calc R
H25B H 0.8335 -0.2337 0.0355 0.062 Uiso 1 1 calc R
H25C H 0.6915 -0.2186 0.1034 0.062 Uiso 1 1 calc R
C26 C 1.1743(3) 0.0988(2) 0.13419(18) 0.0439(7) Uani 1 1 d U
H26A H 1.1891 0.1694 0.1762 0.066 Uiso 0.50 1 calc PR
H26B H 1.1390 0.1001 0.0676 0.066 Uiso 0.50 1 calc PR
H26C H 1.2758 0.0660 0.1354 0.066 Uiso 0.50 1 calc PR
H26D H 1.2135 0.0543 0.0766 0.066 Uiso 0.50 1 calc PR
H26E H 1.2636 0.1236 0.1852 0.066 Uiso 0.50 1 calc PR
H26F H 1.1268 0.1576 0.1174 0.066 Uiso 0.50 1 calc PR
C30 C 0.2294(2) 0.21005(17) 0.47576(16) 0.0253(5) Uani 1 1 d U
H30A H 0.1828 0.1497 0.4232 0.030 Uiso 1 1 calc R
H30B H 0.1577 0.2226 0.5278 0.030 Uiso 1 1 calc R
N31 N 0.2416(2) 0.29976(15) 0.43824(14) 0.0270(4) Uani 1 1 d DU
H031 H 0.331(2) 0.3206(17) 0.4306(17) 0.033(7) Uiso 1 1 d D
C31 C 0.1155(2) 0.35036(16) 0.41361(15) 0.0204(5) Uani 1 1 d U
N32 N 0.1508(2) 0.42918(13) 0.37615(12) 0.0227(4) Uani 1 1 d U
C32 C -0.1512(2) 0.37298(16) 0.40843(15) 0.0232(5) Uani 1 1 d U
N33 N -0.03010(19) 0.31790(13) 0.42989(12) 0.0210(4) Uani 1 1 d U
C33 C -0.1274(3) 0.45544(16) 0.37031(15) 0.0252(5) Uani 1 1 d U
H33 H -0.2144 0.4928 0.3547 0.030 Uiso 1 1 calc R
C34 C 0.0271(3) 0.48218(15) 0.35541(14) 0.0213(5) Uani 1 1 d U
C35 C 0.0665(3) 0.57408(17) 0.31900(17) 0.0300(5) Uani 1 1 d U
H35A H 0.0957 0.6344 0.3743 0.045 Uiso 1 1 calc R
H35B H -0.0270 0.5872 0.2792 0.045 Uiso 1 1 calc R
H35C H 0.1563 0.5604 0.2798 0.045 Uiso 1 1 calc R
C36 C -0.3144(3) 0.34073(18) 0.42704(19) 0.0363(6) Uani 1 1 d U
H36A H -0.3524 0.2755 0.3797 0.055 Uiso 1 1 calc R
H36B H -0.3878 0.3936 0.4209 0.055 Uiso 1 1 calc R
H36C H -0.3102 0.3320 0.4927 0.055 Uiso 1 1 calc R
O99 O 0.4392(2) 0.46996(15) 0.29418(17) 0.0584(6) Uani 1 1 d U
H099 H 0.345(4) 0.454(3) 0.328(3) 0.104(13) Uiso 1 1 d .
C98 C 0.4325(4) 0.3892(3) 0.2054(2) 0.0687(10) Uani 1 1 d U
H98A H 0.3239 0.3539 0.1900 0.082 Uiso 1 1 calc R
H98B H 0.5094 0.3380 0.2136 0.082 Uiso 1 1 calc R
C99 C 0.4719(5) 0.4319(3) 0.1231(3) 0.0857(11) Uani 1 1 d U
H99A H 0.4672 0.3757 0.0634 0.129 Uiso 1 1 calc R
H99B H 0.5797 0.4663 0.1381 0.129 Uiso 1 1 calc R
H99C H 0.3944 0.4816 0.1142 0.129 Uiso 1 1 calc R

loop_
_atom_site_aniso_label
_atom_site_aniso_U_11
_atom_site_aniso_U_22
_atom_site_aniso_U_33
_atom_site_aniso_U_23
_atom_site_aniso_U_13
_atom_site_aniso_U_12
C1 0.0212(11) 0.0159(11) 0.0263(12) 0.0084(9) 0.0087(9) 0.0023(8)
C2 0.0213(11) 0.0181(11) 0.0177(11) 0.0086(9) 0.0023(8) 0.0005(8)
C3 0.0161(10) 0.0192(11) 0.0212(11) 0.0104(9) 0.0010(8) 0.0023(8)
C4 0.0188(10) 0.0166(10) 0.0181(10) 0.0094(8) 0.0059(8) 0.0025(8)
C5 0.0198(10) 0.0170(10) 0.0175(10) 0.0095(9) 0.0007(8) -0.0034(8)
C6 0.0164(10) 0.0184(11) 0.0251(11) 0.0124(9) 0.0016(9) 0.0003(8)
C7 0.0311(13) 0.0309(13) 0.0369(14) 0.0072(11) 0.0128(11) 0.0094(10)
C8 0.0224(11) 0.0302(13) 0.0289(13) 0.0111(10) -0.0009(9) 0.0048(10)
C9 0.0267(12) 0.0298(13) 0.0200(11) 0.0092(10) -0.0005(9) -0.0013(10)
C10 0.0309(12) 0.0258(12) 0.0193(11) 0.0082(9) 0.0049(9) 0.0010(10)
N11 0.0307(11) 0.0306(11) 0.0180(10) 0.0074(9) 0.0011(8) -0.0059(9)
C11 0.0286(12) 0.0313(13) 0.0199(11) 0.0081(10) 0.0069(9) 0.0103(10)
N12 0.0283(10) 0.0412(12) 0.0258(10) 0.0179(9) 0.0097(8) 0.0115(9)
C12 0.0404(15) 0.0449(15) 0.0217(13) 0.0028(11) 0.0023(11) 0.0110(12)
N13 0.0382(12) 0.0331(11) 0.0204(10) 0.0040(9) 0.0012(9) 0.0030(9)
C13 0.0405(15) 0.0602(18) 0.0200(12) 0.0107(12) 0.0042(11) 0.0165(13)
C14 0.0294(13) 0.0538(16) 0.0261(13) 0.0182(12) 0.0129(10) 0.0182(12)
C15 0.0364(15) 0.087(2) 0.0401(16) 0.0418(16) 0.0096(12) 0.0140(14)
C16 0.068(2) 0.0542(18) 0.0320(15) -0.0034(13) -0.0098(14) -0.0038(15)
C20 0.0251(11) 0.0208(11) 0.0242(12) 0.0083(9) 0.0092(9) 0.0041(9)
N21 0.0277(10) 0.0200(11) 0.0225(10) 0.0042(8) 0.0103(8) -0.0005(8)
C21 0.0177(11) 0.0276(12) 0.0208(11) 0.0113(9) 0.0023(9) 0.0077(9)
N22 0.0247(10) 0.0292(10) 0.0189(9) 0.0062(8) 0.0042(8) 0.0089(8)
C22 0.0171(11) 0.0541(16) 0.0174(11) 0.0120(11) 0.0009(9) 0.0072(10)
N23 0.0192(9) 0.0390(11) 0.0202(10) 0.0117(8) 0.0030(7) 0.0036(8)
C23 0.0234(12) 0.0489(15) 0.0180(11) 0.0051(11) 0.0047(9) 0.0119(11)
C24 0.0249(12) 0.0364(13) 0.0194(11) 0.0045(10) 0.0014(9) 0.0100(10)
C25 0.0468(16) 0.0424(15) 0.0305(14) -0.0020(12) 0.0125(12) 0.0044(12)
C26 0.0271(13) 0.079(2) 0.0268(13) 0.0176(13) 0.0064(11) -0.0071(13)
C30 0.0174(11) 0.0280(12) 0.0373(13) 0.0207(11) 0.0032(9) 0.0040(9)
N31 0.0152(10) 0.0309(11) 0.0436(12) 0.0241(9) 0.0059(9) 0.0036(8)
C31 0.0220(11) 0.0201(11) 0.0201(11) 0.0066(9) 0.0035(9) 0.0035(9)
N32 0.0229(9) 0.0232(10) 0.0254(10) 0.0117(8) 0.0041(8) 0.0033(7)
C32 0.0203(11) 0.0200(11) 0.0290(12) 0.0058(10) 0.0026(9) 0.0020(9)
N33 0.0179(9) 0.0207(9) 0.0260(10) 0.0088(8) 0.0017(7) 0.0032(7)
C33 0.0235(12) 0.0212(11) 0.0328(13) 0.0106(10) 0.0017(10) 0.0060(9)
C34 0.0268(12) 0.0176(11) 0.0195(11) 0.0052(9) 0.0021(9) 0.0024(9)
C35 0.0331(13) 0.0259(12) 0.0361(14) 0.0158(11) 0.0062(11) 0.0052(10)
C36 0.0214(12) 0.0338(14) 0.0600(17) 0.0226(13) 0.0056(11) 0.0049(10)
O99 0.0385(11) 0.0486(12) 0.0925(17) 0.0202(12) 0.0244(11) 0.0077(9)
C98 0.057(2) 0.076(2) 0.075(2) 0.014(2) 0.0275(18) 0.0180(17)
C99 0.105(3) 0.079(3) 0.067(2) 0.006(2) 0.012(2) 0.023(2)

loop_
_atom_type_symbol
_atom_type_description
_atom_type_scat_dispersion_real
_atom_type_scat_dispersion_imag
_atom_type_scat_source
C C 0.0033 0.0016 'International Tables Vol C Tables 4.2.6.8 and 6.1.1.4'
H H 0.0000 0.0000 'International Tables Vol C Tables 4.2.6.8 and 6.1.1.4'
N N 0.0061 0.0033 'International Tables Vol C Tables 4.2.6.8 and 6.1.1.4'
O O 0.0106 0.0060 'International Tables Vol C Tables 4.2.6.8 and 6.1.1.4'

loop_
_geom_angle_atom_site_label_1
_geom_angle_atom_site_label_2
_geom_angle_atom_site_label_3
_geom_angle
C6 C1 C2 119.34(18)
C6 C1 C7 119.75(18)
C2 C1 C7 120.90(19)
C3 C2 C1 120.22(18)
C3 C2 C10 120.11(18)
C1 C2 C10 119.66(18)
C4 C3 C2 119.96(18)
C4 C3 C8 120.75(18)
C2 C3 C8 119.29(18)
C3 C4 C5 120.07(18)
C3 C4 C20 121.82(17)
C5 C4 C20 118.11(18)
C6 C5 C4 119.58(18)
C6 C5 C9 120.57(18)
C4 C5 C9 119.84(18)
C1 C6 C5 120.71(18)
C1 C6 C30 120.03(19)
C5 C6 C30 119.26(18)
N11 C10 C2 111.15(17)
C11 N11 C10 122.37(19)
N13 C11 N12 126.8(2)
N13 C11 N11 117.2(2)
N12 C11 N11 116.0(2)
C14 N12 C11 115.7(2)
N13 C12 C13 121.3(2)
N13 C12 C16 116.1(2)
C13 C12 C16 122.6(2)
C11 N13 C12 115.8(2)
C14 C13 C12 118.6(2)
N12 C14 C13 121.8(2)
N12 C14 C15 116.4(2)
C13 C14 C15 121.8(2)
N21 C20 C4 111.71(16)
C21 N21 C20 123.05(18)
N22 C21 N23 127.13(19)
N22 C21 N21 117.37(18)
N23 C21 N21 115.49(19)
C21 N22 C24 115.39(18)
N23 C22 C23 121.3(2)
N23 C22 C26 116.8(2)
C23 C22 C26 121.9(2)
C22 N23 C21 115.99(19)
C24 C23 C22 118.6(2)
N22 C24 C23 121.5(2)
N22 C24 C25 116.4(2)
C23 C24 C25 122.1(2)
N31 C30 C6 110.13(17)
C31 N31 C30 124.71(18)
N33 C31 N32 127.00(18)
N33 C31 N31 117.16(18)
N32 C31 N31 115.84(18)
C34 N32 C31 116.03(17)
N33 C32 C33 122.09(19)
N33 C32 C36 117.09(19)
C33 C32 C36 120.82(19)
C31 N33 C32 115.33(17)
C32 C33 C34 118.11(19)
N32 C34 C33 121.41(19)
N32 C34 C35 116.48(18)
C33 C34 C35 122.07(19)
O99 C98 C99 110.7(3)

loop_
_geom_bond_atom_site_label_1
_geom_bond_atom_site_label_2
_geom_bond_distance
C1 C6 1.400(3)
C1 C2 1.407(3)
C1 C7 1.512(3)
C2 C3 1.405(3)
C2 C10 1.515(3)
C3 C4 1.395(3)
C3 C8 1.520(3)
C4 C5 1.410(3)
C4 C20 1.511(3)
C5 C6 1.399(3)
C5 C9 1.515(3)
C6 C30 1.518(3)
C10 N11 1.460(3)
N11 C11 1.349(3)
C11 N13 1.342(3)
C11 N12 1.351(3)
N12 C14 1.341(3)
C12 N13 1.352(3)
C12 C13 1.379(3)
C12 C16 1.499(4)
C13 C14 1.377(4)
C14 C15 1.499(3)
C20 N21 1.458(3)
N21 C21 1.357(3)
C21 N22 1.346(3)
C21 N23 1.349(3)
N22 C24 1.350(3)
C22 N23 1.335(3)
C22 C23 1.388(3)
C22 C26 1.496(3)
C23 C24 1.379(3)
C24 C25 1.502(3)
C30 N31 1.455(3)
N31 C31 1.357(3)
C31 N33 1.346(3)
C31 N32 1.349(3)
N32 C34 1.343(3)
C32 N33 1.348(2)
C32 C33 1.381(3)
C32 C36 1.493(3)
C33 C34 1.387(3)
C34 C35 1.506(3)
O99 C98 1.438(4)
C98 C99 1.504(4)

loop_
_geom_hbond_atom_site_label_D
_geom_hbond_atom_site_label_H
_geom_hbond_atom_site_label_A
_geom_hbond_distance_DH
_geom_hbond_distance_HA
_geom_hbond_distance_DA
_geom_hbond_angle_DHA
_geom_hbond_site_symmetry_A
N21 H021 N33 0.804(16) 2.457(17) 3.237(3) 164(2) 1_655
O99 H099 N32 1.01(4) 1.89(4) 2.891(3) 172(3) .

loop_
_geom_torsion_atom_site_label_1
_geom_torsion_atom_site_label_2
_geom_torsion_atom_site_label_3
_geom_torsion_atom_site_label_4
_geom_torsion
C6 C1 C2 C3 -2.3(3)
C7 C1 C2 C3 176.13(19)
C6 C1 C2 C10 178.28(18)
C7 C1 C2 C10 -3.3(3)
C1 C2 C3 C4 1.4(3)
C10 C2 C3 C4 -179.11(17)
C1 C2 C3 C8 -179.29(18)
C10 C2 C3 C8 0.2(3)
C2 C3 C4 C5 1.7(3)
C8 C3 C4 C5 -177.58(18)
C2 C3 C4 C20 -178.28(18)
C8 C3 C4 C20 2.5(3)
C3 C4 C5 C6 -4.0(3)
C20 C4 C5 C6 176.01(18)
C3 C4 C5 C9 174.81(18)
C20 C4 C5 C9 -5.2(3)
C2 C1 C6 C5 0.0(3)
C7 C1 C6 C5 -178.44(18)
C2 C1 C6 C30 -179.19(18)
C7 C1 C6 C30 2.4(3)
C4 C5 C6 C1 3.1(3)
C9 C5 C6 C1 -175.63(18)
C4 C5 C6 C30 -177.72(17)
C9 C5 C6 C30 3.5(3)
C3 C2 C10 N11 -92.4(2)
C1 C2 C10 N11 87.0(2)
C2 C10 N11 C11 170.20(19)
C10 N11 C11 N13 -0.5(3)
C10 N11 C11 N12 -179.92(19)
N13 C11 N12 C14 -2.2(3)
N11 C11 N12 C14 177.22(19)
N12 C11 N13 C12 1.9(3)
N11 C11 N13 C12 -177.5(2)
C13 C12 N13 C11 0.6(3)
C16 C12 N13 C11 -178.3(2)
N13 C12 C13 C14 -2.5(4)
C16 C12 C13 C14 176.3(2)
C11 N12 C14 C13 0.0(3)
C11 N12 C14 C15 -179.6(2)
C12 C13 C14 N12 2.2(4)
C12 C13 C14 C15 -178.3(2)
C3 C4 C20 N21 -93.1(2)
C5 C4 C20 N21 86.9(2)
C4 C20 N21 C21 -157.57(19)
C20 N21 C21 N22 11.5(3)
C20 N21 C21 N23 -169.35(18)
N23 C21 N22 C24 1.7(3)
N21 C21 N22 C24 -179.28(18)
C23 C22 N23 C21 0.3(3)
C26 C22 N23 C21 -179.68(19)
N22 C21 N23 C22 -2.2(3)
N21 C21 N23 C22 178.79(18)
N23 C22 C23 C24 1.8(3)
C26 C22 C23 C24 -178.2(2)
C21 N22 C24 C23 0.6(3)
C21 N22 C24 C25 -179.33(19)
C22 C23 C24 N22 -2.3(3)
C22 C23 C24 C25 177.7(2)
C1 C6 C30 N31 90.9(2)
C5 C6 C30 N31 -88.2(2)
C6 C30 N31 C31 -167.8(2)
C30 N31 C31 N33 3.5(3)
C30 N31 C31 N32 -177.2(2)
N33 C31 N32 C34 1.8(3)
N31 C31 N32 C34 -177.34(18)
N32 C31 N33 C32 -2.0(3)
N31 C31 N33 C32 177.20(19)
C33 C32 N33 C31 1.4(3)
C36 C32 N33 C31 -178.96(19)
N33 C32 C33 C34 -0.9(3)
C36 C32 C33 C34 179.5(2)
C31 N32 C34 C33 -1.1(3)
C31 N32 C34 C35 176.57(18)
C32 C33 C34 N32 0.8(3)
C32 C33 C34 C35 -176.82(19)
